data_2104229
loop_
_publ_author_name
'Kalinowska-T\/lu\'scik, Justyna'
'Jarzembek, Krystyna'
'\'Sliwi\'nski, Jan'
'Oleksyn, Barbara J.'
'Kozik, Violetta'
'Pola\'nski, Jaros\/law'

_publ_section_title
;
 Bitter sweeteners: tetrazole derivatives of arylsulfonylalcanoids --
 synthesis, structure and comparative study
;
_journal_coeditor_code BS5063
_journal_issue 6
_journal_name_full 'Acta Crystallographica Section B'
_journal_page_first 760
_journal_page_last 770
_journal_paper_doi 10.1107/S0108768108027481
_journal_volume 64
_journal_year 2008
_chemical_formula_moiety 'C11 H14 N4 O2 S'
_chemical_formula_sum 'C11 H14 N4 O2 S'
_chemical_formula_weight 266.32
_chemical_name_systematic
;
 5-[1-(4-methylphenylsulfonyl)propyl]-1H-tetrazol
;
_space_group_IT_number 14
_symmetry_cell_setting monoclinic
_symmetry_space_group_name_Hall '-P 2ybc'
_symmetry_space_group_name_H-M 'P 1 21/c 1'
_audit_creation_method 'WinGX routine CIF_UPDATE'
_cell_angle_alpha 90
_cell_angle_beta 104.535(2)
_cell_angle_gamma 90
_cell_formula_units_Z 4
_cell_length_a 10.9886(3)
_cell_length_b 12.6952(5)
_cell_length_c 9.6299(2)
_cell_measurement_reflns_used 5481
_cell_measurement_temperature 293(2)
_cell_measurement_theta_max 27.48
_cell_measurement_theta_min 1
_cell_volume 1300.40(7)
_computing_cell_refinement 'HKL Scalepack (Otwinowski & Minor 1997)'
_computing_data_collection 'Collect (Nonius BV, 1997-2000)'
_computing_data_reduction 'HKL Denzo and Scalepack (Otwinowski & Minor 19)'
_computing_molecular_graphics 'Ortep-3 for Windows (Farrugia, 1997)'
_computing_publication_material 'WinGX publication routines (Farrugia, 1999)'
_computing_structure_refinement 'SHELXL-97 (Sheldrick, 1997)'
_computing_structure_solution 'SHELXS-97 (Sheldrick, 1997)'
_diffrn_measured_fraction_theta_full 0.99
_diffrn_measured_fraction_theta_max 0.99
_diffrn_measurement_device '95mm CCD camera on \k-goniostat'
_diffrn_measurement_device_type KappaCCD
_diffrn_measurement_method CCD
_diffrn_radiation_type MoK\a
_diffrn_radiation_wavelength 0.7107
_diffrn_reflns_av_R_equivalents 0.0327
_diffrn_reflns_limit_h_max 13
_diffrn_reflns_limit_h_min -14
_diffrn_reflns_limit_k_max 16
_diffrn_reflns_limit_k_min -15
_diffrn_reflns_limit_l_max 12
_diffrn_reflns_limit_l_min 0
_diffrn_reflns_number 15274
_diffrn_reflns_theta_full 27.42
_diffrn_reflns_theta_max 27.42
_diffrn_reflns_theta_min 3.88
_exptl_absorpt_coefficient_mu 0.249
_exptl_absorpt_correction_T_max 0.97
_exptl_absorpt_correction_T_min 0.92
_exptl_absorpt_correction_type multi-scan
_exptl_absorpt_process_details
;
 HKL Denzo and Scalepack (Otwinowski & Minor 1997)
;
_exptl_crystal_colour white
_exptl_crystal_density_diffrn 1.36
_exptl_crystal_density_method 'not measured'
_exptl_crystal_description block
_exptl_crystal_F_000 560
_exptl_crystal_size_max 0.35
_exptl_crystal_size_mid 0.15
_exptl_crystal_size_min 0.13
_refine_diff_density_max 0.265
_refine_diff_density_min -0.372
_refine_ls_extinction_coef 0.034(4)
_refine_ls_extinction_expression Fc^*^=kFc[1+0.001xFc^2^\l^3^/sin(2\q)]^-1/4^
_refine_ls_extinction_method SHELXL
_refine_ls_goodness_of_fit_ref 1.076
_refine_ls_hydrogen_treatment mixed
_refine_ls_matrix_type full
_refine_ls_number_parameters 168
_refine_ls_number_reflns 2939
_refine_ls_number_restraints 0
_refine_ls_restrained_S_all 1.076
_refine_ls_R_factor_gt 0.0489
_refine_ls_shift/su_max 0
_refine_ls_structure_factor_coef Fsqd
_refine_ls_weighting_details 'calc w=1/[\s^2^(Fo^2^)+(0.0528P)^2^+0.4433P] where P=(Fo^2^+2Fc^2^)/3'
_refine_ls_weighting_scheme calc
_refine_ls_wR_factor_ref 0.1237
_reflns_number_gt 2338
_reflns_number_total 2939
_reflns_threshold_expression >2sigma(I)
_cod_data_source_file bs5063.cif
_cod_data_source_block (1)
_cod_original_sg_symbol_Hall -P2ybc
_cod_original_sg_symbol_H-M P21/c
_cod_database_code 2104229

loop_
_symmetry_equiv_pos_as_xyz
'x, y, z'
'-x, y+1/2, -z+1/2'
'-x, -y, -z'
'x, -y-1/2, z-1/2'

loop_
_atom_site_type_symbol
_atom_site_label
_atom_site_fract_x
_atom_site_fract_y
_atom_site_fract_z
_atom_site_U_iso_or_equiv
_atom_site_adp_type
_atom_site_calc_flag
_atom_site_refinement_flags
_atom_site_occupancy
S S1 0.18650(5) 0.05048(4) 0.36070(5) 0.04430(19) Uani d . 1
N N2 0.17355(18) -0.27513(13) 0.17119(16) 0.0436(4) Uani d . 1
O O1 0.24437(17) -0.02346(14) 0.46991(15) 0.0613(5) Uani d . 1
O O2 0.13319(17) 0.14563(12) 0.40064(17) 0.0615(5) Uani d . 1
N N3 0.14836(17) -0.23347(13) 0.04469(15) 0.0431(4) Uani d . 1
N N1 0.14603(16) -0.20053(12) 0.25747(15) 0.0384(4) Uani d D 1
H H1N 0.158(2) -0.2146(17) 0.354(2) 0.046 Uiso d D 1
N N4 0.10555(17) -0.13348(13) 0.04631(15) 0.0419(4) Uani d . 1
C C7 0.06046(19) -0.01633(14) 0.23561(18) 0.0365(4) Uani d . 1
H H7 0.0287 0.0308 0.154 0.044 Uiso calc R 1
C C9 -0.0465(2) -0.03598(16) 0.3089(2) 0.0436(5) Uani d . 1
H H9A -0.0189 -0.0862 0.3864 0.052 Uiso calc R 1
H H9B -0.0671 0.0294 0.35 0.052 Uiso calc R 1
C C8 0.10479(17) -0.11439(14) 0.18042(17) 0.0337(4) Uani d . 1
C C1 0.2969(2) 0.08524(16) 0.2635(2) 0.0427(4) Uani d . 1
C C2 0.2703(2) 0.16740(18) 0.1666(2) 0.0515(5) Uani d . 1
H H2 0.1938 0.2026 0.1501 0.062 Uiso calc R 1
C C10 -0.1624(2) -0.0781(2) 0.2036(3) 0.0578(6) Uani d . 1
H H10A -0.2275 -0.0899 0.2522 0.087 Uiso calc R 1
H H10B -0.1424 -0.1432 0.1638 0.087 Uiso calc R 1
H H10C -0.1908 -0.0278 0.1279 0.087 Uiso calc R 1
C C3 0.3590(2) 0.1965(2) 0.0945(2) 0.0581(6) Uani d . 1
H H3 0.3411 0.2518 0.0292 0.07 Uiso calc R 1
C C6 0.4102(3) 0.0344(2) 0.2895(3) 0.0708(7) Uani d . 1
H H6 0.4284 -0.0204 0.3555 0.085 Uiso calc R 1
C C4 0.4722(2) 0.1465(2) 0.1164(2) 0.0608(6) Uani d . 1
C C5 0.4974(3) 0.0658(3) 0.2159(4) 0.0845(9) Uani d . 1
H H5 0.5748 0.0318 0.2339 0.101 Uiso calc R 1
C C11 0.5662(3) 0.1790(3) 0.0342(3) 0.0942(11) Uani d . 1
H H11A 0.5294 0.171 -0.0668 0.141 Uiso calc R 1
H H11B 0.6396 0.1353 0.0621 0.141 Uiso calc R 1
H H11C 0.5893 0.2513 0.0548 0.141 Uiso calc R 1

loop_
_atom_site_aniso_label
_atom_site_aniso_U_11
_atom_site_aniso_U_22
_atom_site_aniso_U_33
_atom_site_aniso_U_12
_atom_site_aniso_U_13
_atom_site_aniso_U_23
S1 0.0591(3) 0.0407(3) 0.0340(3) -0.0078(2) 0.0135(2) -0.00587(18)
N2 0.0653(11) 0.0348(8) 0.0342(7) 0.0037(8) 0.0189(7) -0.0008(6)
O1 0.0757(11) 0.0672(11) 0.0348(7) -0.0118(9) 0.0020(7) 0.0072(7)
O2 0.0804(12) 0.0451(9) 0.0688(10) -0.0142(8) 0.0368(9) -0.0261(8)
N3 0.0629(11) 0.0394(9) 0.0307(7) -0.0001(8) 0.0190(7) -0.0034(6)
N1 0.0576(10) 0.0338(8) 0.0265(7) 0.0047(7) 0.0156(6) 0.0023(6)
N4 0.0623(11) 0.0383(9) 0.0271(7) 0.0005(8) 0.0151(7) -0.0001(6)
C7 0.0509(11) 0.0299(9) 0.0284(8) -0.0007(8) 0.0095(7) -0.0003(6)
C9 0.0545(12) 0.0407(11) 0.0395(9) 0.0034(9) 0.0189(8) -0.0039(8)
C8 0.0444(10) 0.0324(9) 0.0252(7) -0.0025(8) 0.0104(7) 0.0011(6)
C1 0.0478(11) 0.0413(10) 0.0385(9) -0.0020(9) 0.0099(8) -0.0026(8)
C2 0.0491(12) 0.0525(13) 0.0531(11) 0.0066(10) 0.0131(9) 0.0091(10)
C10 0.0544(13) 0.0567(14) 0.0620(13) -0.0029(11) 0.0139(10) -0.0033(11)
C3 0.0562(14) 0.0657(15) 0.0520(12) -0.0030(12) 0.0125(10) 0.0145(11)
C6 0.0619(15) 0.0762(18) 0.0750(16) 0.0211(14) 0.0186(13) 0.0248(14)
C4 0.0464(12) 0.0832(18) 0.0525(12) -0.0079(12) 0.0118(10) -0.0018(12)
C5 0.0520(15) 0.104(2) 0.103(2) 0.0254(16) 0.0282(15) 0.0254(19)
C11 0.0635(18) 0.137(3) 0.091(2) -0.019(2) 0.0344(16) 0.001(2)

loop_
_atom_type_symbol
_atom_type_description
_atom_type_scat_dispersion_real
_atom_type_scat_dispersion_imag
_atom_type_scat_source
C C 0.0033 0.0016 'International Tables Vol C Tables 4.2.6.8 and 6.1.1.4'
H H 0 0 'International Tables Vol C Tables 4.2.6.8 and 6.1.1.4'
N N 0.0061 0.0033 'International Tables Vol C Tables 4.2.6.8 and 6.1.1.4'
O O 0.0106 0.006 'International Tables Vol C Tables 4.2.6.8 and 6.1.1.4'
S S 0.1246 0.1234 'International Tables Vol C Tables 4.2.6.8 and 6.1.1.4'

loop_
_geom_angle_atom_site_label_1
_geom_angle_atom_site_label_2
_geom_angle_atom_site_label_3
_geom_angle
O1 S1 O2 119.32(10)
O1 S1 C1 108.40(10)
O2 S1 C1 108.22(10)
O1 S1 C7 107.87(9)
O2 S1 C7 106.14(10)
C1 S1 C7 106.16(9)
N3 N2 N1 105.44(15)
N2 N3 N4 111.42(14)
C8 N1 N2 109.35(14)
C8 N1 H1N 131.5(14)
N2 N1 H1N 119.2(14)
C8 N4 N3 105.76(14)
C8 C7 C9 112.73(15)
C8 C7 S1 111.59(14)
C9 C7 S1 108.51(12)
C8 C7 H7 107.9
C9 C7 H7 107.9
S1 C7 H7 107.9
C10 C9 C7 111.21(16)
C10 C9 H9A 109.4
C7 C9 H9A 109.4
C10 C9 H9B 109.4
C7 C9 H9B 109.4
H9A C9 H9B 108
N4 C8 N1 108.03(16)
N4 C8 C7 126.14(16)
N1 C8 C7 125.77(14)
C6 C1 C2 120.5(2)
C6 C1 S1 120.03(18)
C2 C1 S1 119.38(16)
C1 C2 C3 119.0(2)
C1 C2 H2 120.5
C3 C2 H2 120.5
C9 C10 H10A 109.5
C9 C10 H10B 109.5
H10A C10 H10B 109.5
C9 C10 H10C 109.5
H10A C10 H10C 109.5
H10B C10 H10C 109.5
C4 C3 C2 121.9(2)
C4 C3 H3 119
C2 C3 H3 119
C1 C6 C5 119.0(2)
C1 C6 H6 120.5
C5 C6 H6 120.5
C3 C4 C5 117.9(2)
C3 C4 C11 120.6(3)
C5 C4 C11 121.5(3)
C4 C5 C6 121.6(2)
C4 C5 H5 119.2
C6 C5 H5 119.2
C4 C11 H11A 109.5
C4 C11 H11B 109.5
H11A C11 H11B 109.5
C4 C11 H11C 109.5
H11A C11 H11C 109.5
H11B C11 H11C 109.5

loop_
_geom_bond_atom_site_label_1
_geom_bond_atom_site_label_2
_geom_bond_distance
S1 O1 1.4339(16)
S1 O2 1.4364(16)
S1 C1 1.764(2)
S1 C7 1.8031(19)
N2 N3 1.293(2)
N2 N1 1.343(2)
N3 N4 1.355(2)
N1 C8 1.335(2)
N1 H1N 0.92(2)
N4 C8 1.316(2)
C7 C8 1.483(2)
C7 C9 1.536(3)
C7 H7 0.98
C9 C10 1.513(3)
C9 H9A 0.97
C9 H9B 0.97
C1 C6 1.368(3)
C1 C2 1.381(3)
C2 C3 1.381(3)
C2 H2 0.93
C10 H10A 0.96
C10 H10B 0.96
C10 H10C 0.96
C3 C4 1.366(4)
C3 H3 0.93
C6 C5 1.386(4)
C6 H6 0.93
C4 C5 1.382(4)
C4 C11 1.508(4)
C5 H5 0.93
C11 H11A 0.96
C11 H11B 0.96
C11 H11C 0.96

loop_
_geom_hbond_atom_site_label_D
_geom_hbond_atom_site_label_H
_geom_hbond_atom_site_label_A
_geom_hbond_site_symmetry_A
_geom_hbond_distance_DH
_geom_hbond_distance_HA
_geom_hbond_distance_DA
_geom_hbond_angle_DHA
N1 H1N N3 4_556 0.92(2) 1.98(2) 2.884(2) 166(2)

loop_
_geom_torsion_atom_site_label_1
_geom_torsion_atom_site_label_2
_geom_torsion_atom_site_label_3
_geom_torsion_atom_site_label_4
_geom_torsion
N1 N2 N3 N4 0.2(2)
N3 N2 N1 C8 -0.2(2)
N2 N3 N4 C8 -0.2(2)
O1 S1 C7 C8 -53.64(15)
O2 S1 C7 C8 177.39(12)
C1 S1 C7 C8 62.38(14)
O1 S1 C7 C9 71.17(16)
O2 S1 C7 C9 -57.80(15)
C1 S1 C7 C9 -172.81(13)
C8 C7 C9 C10 -63.8(2)
S1 C7 C9 C10 172.07(15)
N3 N4 C8 N1 0.0(2)
N3 N4 C8 C7 -177.42(18)
N2 N1 C8 N4 0.1(2)
N2 N1 C8 C7 177.58(17)
C11 C7 C8 N4 121.3(2)
S1 C7 C8 N4 -116.25(19)
C11 C7 C8 N1 -55.7(3)
S1 C7 C8 N1 66.8(2)
O1 S1 C1 C6 6.6(2)
O2 S1 C1 C6 137.3(2)
C7 S1 C1 C6 -109.1(2)
O1 S1 C1 C2 -170.24(17)
O2 S1 C1 C2 -39.5(2)
C7 S1 C1 C2 74.09(19)
C6 C1 C2 C3 1.0(4)
S1 C1 C2 C3 177.79(18)
C1 C2 C3 C4 0.0(4)
C2 C1 C6 C5 -0.7(4)
S1 C1 C6 C5 -177.5(2)
C2 C3 C4 C5 -1.2(4)
C2 C3 C4 C11 179.0(3)
C3 C4 C5 C6 1.5(5)
C11 C4 C5 C6 -178.7(3)
C1 C6 C5 C4 -0.5(5)
